data_7105383
loop_
_publ_author_name
'Liu, Ruina'
'Li, Licun'
'Wang, Xiaoling'
'Yang, Peipei'
'Wang, Chao'
'Liao, Daizheng'
'Sutter, Jean-Pascal'

_publ_section_title
;
 Smooth transition between SMM and SCM-type slow relaxing dynamics for
 a 1-D assemblage of {Dy(nitronyl nitroxide)2} units
;
_journal_issue 15
_journal_name_full 'Chemical Communications'
_journal_page_first 2566
_journal_paper_doi 10.1039/b918554b
_journal_volume 46
_journal_year 2010
_chemical_formula_sum 'C62 H44 F36 Gd2 N8 O16'
_chemical_formula_weight 2155.55
_chemical_name_systematic
;
?
;
_space_group_IT_number 14
_symmetry_cell_setting monoclinic
_symmetry_space_group_name_Hall '-P 2yn'
_symmetry_space_group_name_H-M 'P 1 21/n 1'
_atom_sites_solution_hydrogens geom
_atom_sites_solution_primary direct
_atom_sites_solution_secondary difmap
_audit_creation_method SHELXL-97
_cell_angle_alpha 90.00
_cell_angle_beta 103.18(3)
_cell_angle_gamma 90.00
_cell_formula_units_Z 4
_cell_length_a 20.212(4)
_cell_length_b 18.362(4)
_cell_length_c 22.304(5)
_cell_measurement_reflns_used 15427
_cell_measurement_temperature 113(2)
_cell_measurement_theta_max 27.1359
_cell_measurement_theta_min 1.6545
_cell_volume 8060(3)
_computing_cell_refinement crystalclear
_computing_data_collection crystalclear
_computing_data_reduction crystalclear
_computing_molecular_graphics 'Bruker SHELXTL'
_computing_publication_material 'Bruker SHELXTL'
_computing_structure_refinement 'SHELXL-97 (Sheldrick, 1997)'
_computing_structure_solution 'SHELXS-97 (Sheldrick, 1990)'
_diffrn_ambient_temperature 113(2)
_diffrn_measured_fraction_theta_full 0.998
_diffrn_measured_fraction_theta_max 0.998
_diffrn_measurement_device_type 'rigaku saturn'
_diffrn_measurement_method '\w scans'
_diffrn_radiation_monochromator confocal
_diffrn_radiation_source 'rotating anode'
_diffrn_radiation_type MoK\a
_diffrn_radiation_wavelength 0.71073
_diffrn_reflns_av_R_equivalents 0.0575
_diffrn_reflns_av_sigmaI/netI 0.0625
_diffrn_reflns_limit_h_max 24
_diffrn_reflns_limit_h_min -18
_diffrn_reflns_limit_k_max 21
_diffrn_reflns_limit_k_min -21
_diffrn_reflns_limit_l_max 22
_diffrn_reflns_limit_l_min -26
_diffrn_reflns_number 46071
_diffrn_reflns_theta_full 25.02
_diffrn_reflns_theta_max 25.02
_diffrn_reflns_theta_min 1.55
_diffrn_standards_decay_% 0
_diffrn_standards_interval_count 0
_diffrn_standards_interval_time 0
_diffrn_standards_number 0
_exptl_absorpt_coefficient_mu 1.780
_exptl_absorpt_correction_T_max 0.8148
_exptl_absorpt_correction_T_min 0.6746
_exptl_absorpt_correction_type multi-scan
_exptl_absorpt_process_details crystalclear
_exptl_crystal_density_diffrn 1.776
_exptl_crystal_density_method 'not measured'
_exptl_crystal_F_000 4208
_exptl_crystal_size_max 0.24
_exptl_crystal_size_mid 0.18
_exptl_crystal_size_min 0.12
_refine_diff_density_max 1.620
_refine_diff_density_min -1.464
_refine_diff_density_rms 0.107
_refine_ls_extinction_method none
_refine_ls_goodness_of_fit_ref 1.096
_refine_ls_hydrogen_treatment constr
_refine_ls_matrix_type full
_refine_ls_number_parameters 1179
_refine_ls_number_reflns 14196
_refine_ls_number_restraints 84
_refine_ls_restrained_S_all 1.116
_refine_ls_R_factor_all 0.0682
_refine_ls_R_factor_gt 0.0450
_refine_ls_shift/su_max 0.004
_refine_ls_shift/su_mean 0.000
_refine_ls_structure_factor_coef Fsqd
_refine_ls_weighting_details 'calc w=1/[\s^2^(Fo^2^)+(0.0353P)^2^+8.6490P] where P=(Fo^2^+2Fc^2^)/3'
_refine_ls_weighting_scheme calc
_refine_ls_wR_factor_gt 0.0946
_refine_ls_wR_factor_ref 0.1066
_reflns_number_gt 10623
_reflns_number_total 14196
_reflns_threshold_expression >2sigma(I)
_cod_data_source_file b918554b.txt
_cod_data_source_block r80614c
_cod_depositor_comments
;
The following automatic conversions were performed:
'_symmetry_cell_setting' value 'Monoclinic' changed to 'monoclinic'
according to '/home/saulius/struct/CIF-dictionaries/cif_core.dic'
dictionary named 'cif_core.dic' version 2.4.1 from
2010-06-29.

'_exptl_absorpt_correction_type' value 'MULTI-SCAN' changed
to 'multi-scan' according to
'/home/saulius/struct/CIF-dictionaries/cif_core.dic' dictionary named
'cif_core.dic' version 2.4.1 from
2010-06-29.

'_refine_ls_hydrogen_treatment' value 'CONSTR' changed to
'constr' according to '/home/saulius/struct/CIF-dictionaries/cif_core.dic'
dictionary named 'cif_core.dic' version 2.4.1 from 2010-06-29.

Automatic conversion script
Id: cif_fix_enum 1527 2010-12-29 10:47:43Z saulius 
;
_cod_original_sg_symbol_H-M P2(1)/n
_cod_database_code 7105383

loop_
_symmetry_equiv_pos_as_xyz
'x, y, z'
'-x+1/2, y+1/2, -z+1/2'
'-x, -y, -z'
'x-1/2, -y-1/2, z-1/2'

loop_
_atom_site_label
_atom_site_type_symbol
_atom_site_fract_x
_atom_site_fract_y
_atom_site_fract_z
_atom_site_U_iso_or_equiv
_atom_site_adp_type
_atom_site_occupancy
_atom_site_symmetry_multiplicity
_atom_site_calc_flag
_atom_site_refinement_flags
_atom_site_disorder_assembly
_atom_site_disorder_group
Gd1 Gd 0.643238(13) 0.237906(14) 0.901541(10) 0.02320(8) Uani 1 1 d . . .
Gd2 Gd 1.137010(13) 0.259879(14) 0.893204(10) 0.02310(8) Uani 1 1 d . . .
F1 F 0.4571(2) 0.0579(2) 0.8423(2) 0.0743(13) Uani 1 1 d . . .
F2 F 0.5134(3) -0.0411(2) 0.85462(18) 0.0783(15) Uani 1 1 d . . .
F3 F 0.4988(3) 0.0173(2) 0.93337(17) 0.0783(15) Uani 1 1 d . . .
F4' F 0.7383(7) -0.0496(5) 0.8815(7) 0.080(4) Uani 0.50 1 d PDU A 1
F5' F 0.8077(7) 0.0348(8) 0.9304(6) 0.113(5) Uani 0.50 1 d PDU A 1
F6' F 0.7855(7) 0.0329(8) 0.8310(6) 0.095(5) Uani 0.50 1 d PDU A 1
F4 F 0.7649(7) -0.0454(5) 0.9014(6) 0.070(4) Uani 0.50 1 d PDU A 2
F5 F 0.8191(6) 0.0516(9) 0.8961(8) 0.134(6) Uani 0.50 1 d PDU A 2
F6 F 0.7517(7) 0.0135(8) 0.8144(4) 0.088(4) Uani 0.50 1 d PDU A 2
F7 F 0.8753(2) 0.3081(2) 0.87016(18) 0.0630(12) Uani 1 1 d . . .
F8 F 0.8763(2) 0.4185(3) 0.90038(17) 0.0708(13) Uani 1 1 d . . .
F9 F 0.8077(2) 0.3851(2) 0.81681(14) 0.0581(11) Uani 1 1 d . . .
F10 F 0.7236(2) 0.3865(2) 1.09642(13) 0.0521(10) Uani 1 1 d . . .
F11 F 0.7722(2) 0.4722(2) 1.05833(18) 0.0752(14) Uani 1 1 d . . .
F12 F 0.6633(2) 0.4614(2) 1.03465(16) 0.0669(13) Uani 1 1 d . . .
F13 F 0.6588(2) 0.4884(2) 0.82957(18) 0.0654(12) Uani 1 1 d . . .
F14 F 0.5731(2) 0.4589(2) 0.75855(15) 0.0619(12) Uani 1 1 d . . .
F15 F 0.5614(3) 0.5305(2) 0.83131(19) 0.0727(13) Uani 1 1 d . . .
F16 F 0.5001(2) 0.3530(3) 1.02658(16) 0.0828(16) Uani 1 1 d . . .
F17 F 0.4389(2) 0.4235(2) 0.96021(19) 0.0722(13) Uani 1 1 d . . .
F18 F 0.4222(2) 0.3093(3) 0.9548(2) 0.0758(13) Uani 1 1 d . . .
F19 F 0.9558(2) 0.2484(4) 0.6859(2) 0.134(3) Uani 1 1 d . . .
F20 F 0.9098(3) 0.2112(3) 0.7568(2) 0.1044(19) Uani 1 1 d . . .
F21 F 0.8837(2) 0.3124(3) 0.7166(2) 0.0893(16) Uani 1 1 d . . .
F22 F 0.9992(3) 0.5253(2) 0.7960(2) 0.0886(15) Uani 1 1 d . . .
F23 F 1.0589(3) 0.5159(2) 0.8887(2) 0.0868(16) Uani 1 1 d . . .
F24 F 1.1073(3) 0.5207(2) 0.8140(2) 0.0783(14) Uani 1 1 d . . .
F25' F 1.0840(7) 0.0334(9) 0.9906(5) 0.108(5) Uani 0.50 1 d PDU B 1
F26' F 0.9897(5) 0.0551(6) 0.9295(7) 0.097(4) Uani 0.50 1 d PDU B 1
F27' F 1.0515(9) -0.0360(6) 0.9118(7) 0.106(5) Uani 0.50 1 d PDU B 1
F25 F 1.0488(8) 0.0516(8) 0.9854(5) 0.092(4) Uani 0.50 1 d PDU B 2
F26 F 0.9923(6) 0.0170(9) 0.8912(6) 0.116(4) Uani 0.50 1 d PDU B 2
F27 F 1.0840(6) -0.0339(5) 0.9374(5) 0.071(3) Uani 0.50 1 d PDU B 2
F28 F 1.1549(3) 0.0622(3) 0.72177(18) 0.105(2) Uani 1 1 d . B .
F29 F 1.2177(2) 0.0005(2) 0.79334(15) 0.0513(10) Uani 1 1 d . B .
F30 F 1.2483(4) 0.1051(3) 0.7701(3) 0.143(3) Uani 1 1 d . B .
F31 F 1.3856(3) 0.1381(3) 1.0369(2) 0.1001(18) Uani 1 1 d . . .
F32 F 1.3584(3) 0.1312(3) 0.9381(3) 0.107(2) Uani 1 1 d . . .
F33 F 1.3054(3) 0.0697(2) 0.9924(2) 0.0763(13) Uani 1 1 d . . .
F34 F 1.3335(2) 0.4142(2) 1.04820(18) 0.0761(15) Uani 1 1 d . . .
F35 F 1.3014(2) 0.3554(2) 1.11935(14) 0.0600(11) Uani 1 1 d . . .
F36 F 1.2330(2) 0.4273(2) 1.06196(17) 0.0656(12) Uani 1 1 d . . .
O1 O 0.61426(19) 0.2023(2) 0.79764(14) 0.0292(9) Uani 1 1 d . . .
O2 O 0.5238(2) 0.3316(2) 0.62003(17) 0.0479(11) Uani 1 1 d . . .
O3 O 0.67289(19) 0.1715(2) 0.99416(14) 0.0292(9) Uani 1 1 d . . .
O4 O 0.7653(2) 0.2430(3) 1.19480(17) 0.0596(14) Uani 1 1 d . . .
O5 O 0.5686(2) 0.1366(2) 0.89011(15) 0.0308(9) Uani 1 1 d . . .
O6 O 0.7105(2) 0.1339(2) 0.89032(16) 0.0372(10) Uani 1 1 d . . .
O7 O 0.74701(19) 0.2889(2) 0.88836(15) 0.0318(9) Uani 1 1 d . . .
O8 O 0.68070(19) 0.3256(2) 0.98217(14) 0.0294(9) Uani 1 1 d . . .
O9 O 0.6148(2) 0.3494(2) 0.84626(15) 0.0329(9) Uani 1 1 d . . .
O10 O 0.54534(19) 0.2865(2) 0.92848(15) 0.0292(8) Uani 1 1 d . . .
O11 O 1.0380(2) 0.2559(2) 0.81018(16) 0.0361(10) Uani 1 1 d . . .
O12 O 1.10372(19) 0.3803(2) 0.86180(14) 0.0294(9) Uani 1 1 d . . .
O13 O 1.0847(2) 0.1505(2) 0.91308(17) 0.0379(10) Uani 1 1 d . . .
O14 O 1.1617(2) 0.1724(2) 0.82236(15) 0.0312(9) Uani 1 1 d . . .
O15 O 1.2276(2) 0.1852(2) 0.94614(15) 0.0329(9) Uani 1 1 d . . .
O16 O 1.20010(18) 0.32526(19) 0.98049(14) 0.0268(8) Uani 1 1 d . . .
N1 N 0.6059(2) 0.2339(2) 0.74389(18) 0.0271(10) Uani 1 1 d . . .
N2 N 0.5643(2) 0.2960(3) 0.66131(18) 0.0298(11) Uani 1 1 d . . .
N3 N 0.3254(2) 0.3269(2) 0.81850(18) 0.0271(10) Uani 1 1 d . . .
N4 N 0.2351(2) 0.3124(2) 0.85681(17) 0.0240(10) Uani 1 1 d . . .
N5 N 0.6818(2) 0.1840(2) 1.05325(17) 0.0272(10) Uani 1 1 d . . .
N6 N 0.7249(3) 0.2168(3) 1.14730(18) 0.0403(13) Uani 1 1 d . . .
N7 N 0.9740(2) 0.2924(3) 1.01041(18) 0.0283(10) Uani 1 1 d . . .
N8 N 1.0545(2) 0.2939(3) 0.95770(18) 0.0286(10) Uani 1 1 d . . .
C1 C 0.5511(3) 0.2694(3) 0.7148(2) 0.0270(12) Uani 1 1 d . . .
C2 C 0.6564(3) 0.2210(3) 0.7045(2) 0.0330(14) Uani 1 1 d . . .
C3 C 0.7280(3) 0.2182(4) 0.7437(2) 0.0416(15) Uani 1 1 d . . .
H3A H 0.7371 0.2617 0.7680 0.062 Uiso 1 1 calc R . .
H3B H 0.7596 0.2145 0.7176 0.062 Uiso 1 1 calc R . .
H3C H 0.7327 0.1766 0.7704 0.062 Uiso 1 1 calc R . .
C4 C 0.6366(3) 0.1477(3) 0.6726(2) 0.0394(15) Uani 1 1 d . . .
H4A H 0.6340 0.1113 0.7029 0.059 Uiso 1 1 calc R . .
H4B H 0.6702 0.1337 0.6505 0.059 Uiso 1 1 calc R . .
H4C H 0.5932 0.1521 0.6443 0.059 Uiso 1 1 calc R . .
C5 C 0.6383(3) 0.2881(3) 0.6616(2) 0.0355(14) Uani 1 1 d . . .
C6 C 0.6730(3) 0.3576(4) 0.6905(3) 0.0463(17) Uani 1 1 d . . .
H6A H 0.6532 0.3989 0.6666 0.069 Uiso 1 1 calc R . .
H6B H 0.7206 0.3553 0.6912 0.069 Uiso 1 1 calc R . .
H6C H 0.6670 0.3623 0.7317 0.069 Uiso 1 1 calc R . .
C7 C 0.6486(3) 0.2780(4) 0.5968(2) 0.0462(17) Uani 1 1 d . . .
H7A H 0.6240 0.2359 0.5785 0.069 Uiso 1 1 calc R . .
H7B H 0.6961 0.2716 0.5984 0.069 Uiso 1 1 calc R . .
H7C H 0.6322 0.3203 0.5726 0.069 Uiso 1 1 calc R . .
C8 C 0.4890(3) 0.2822(3) 0.7371(2) 0.0269(12) Uani 1 1 d . . .
C9 C 0.4529(3) 0.3466(3) 0.7235(2) 0.0320(13) Uani 1 1 d . . .
H9 H 0.4654 0.3802 0.6969 0.038 Uiso 1 1 calc R . .
C10 C 0.3984(3) 0.3608(3) 0.7495(2) 0.0337(14) Uani 1 1 d . . .
H10 H 0.3738 0.4037 0.7402 0.040 Uiso 1 1 calc R . .
C11 C 0.3805(3) 0.3104(3) 0.7898(2) 0.0265(12) Uani 1 1 d . . .
C12 C 0.4152(3) 0.2454(3) 0.8027(2) 0.0261(12) Uani 1 1 d . . .
H12 H 0.4025 0.2117 0.8292 0.031 Uiso 1 1 calc R . .
C13 C 0.4694(3) 0.2310(3) 0.7756(2) 0.0272(12) Uani 1 1 d . . .
H13 H 0.4926 0.1870 0.7832 0.033 Uiso 1 1 calc R . .
C14 C 0.2795(3) 0.2795(3) 0.8316(2) 0.0229(11) Uani 1 1 d . . .
H14 H 0.2795 0.2298 0.8238 0.028 Uiso 1 1 calc R . .
C15 C 0.2541(3) 0.3850(3) 0.8608(2) 0.0294(12) Uani 1 1 d . . .
H15 H 0.2321 0.4217 0.8775 0.035 Uiso 1 1 calc R . .
C16 C 0.3089(3) 0.3951(3) 0.8370(2) 0.0330(13) Uani 1 1 d . . .
H16 H 0.3311 0.4388 0.8337 0.040 Uiso 1 1 calc R . .
C17 C 0.7382(3) 0.2105(3) 1.0907(2) 0.0300(13) Uani 1 1 d . . .
C18 C 0.6315(3) 0.1541(3) 1.0874(2) 0.0300(13) Uani 1 1 d . . .
C19 C 0.6502(4) 0.0742(4) 1.0969(3) 0.0526(18) Uani 1 1 d . . .
H19A H 0.6433 0.0504 1.0577 0.079 Uiso 1 1 calc R . .
H19B H 0.6221 0.0518 1.1210 0.079 Uiso 1 1 calc R . .
H19C H 0.6970 0.0700 1.1181 0.079 Uiso 1 1 calc R . .
C20 C 0.5599(3) 0.1645(3) 1.0506(2) 0.0332(13) Uani 1 1 d . . .
H20A H 0.5530 0.2146 1.0386 0.050 Uiso 1 1 calc R . .
H20B H 0.5286 0.1510 1.0752 0.050 Uiso 1 1 calc R . .
H20C H 0.5524 0.1344 1.0144 0.050 Uiso 1 1 calc R . .
C21 C 0.6516(3) 0.2003(4) 1.1465(2) 0.0420(16) Uani 1 1 d . . .
C22 C 0.6154(4) 0.2735(4) 1.1423(3) 0.057(2) Uani 1 1 d . . .
H22A H 0.6369 0.3036 1.1763 0.085 Uiso 1 1 calc R . .
H22B H 0.5687 0.2660 1.1434 0.085 Uiso 1 1 calc R . .
H22C H 0.6177 0.2970 1.1044 0.085 Uiso 1 1 calc R . .
C23 C 0.6471(4) 0.1603(5) 1.2052(2) 0.067(2) Uani 1 1 d . . .
H23A H 0.6753 0.1177 1.2098 0.101 Uiso 1 1 calc R . .
H23B H 0.6008 0.1461 1.2029 0.101 Uiso 1 1 calc R . .
H23C H 0.6621 0.1918 1.2400 0.101 Uiso 1 1 calc R . .
C24 C 0.8017(3) 0.2289(3) 1.0734(2) 0.0279(12) Uani 1 1 d . . .
C25 C 0.8467(3) 0.2804(3) 1.1064(2) 0.0320(13) Uani 1 1 d . . .
H25 H 0.8382 0.3012 1.1419 0.038 Uiso 1 1 calc R . .
C26 C 0.9040(3) 0.3001(3) 1.0859(2) 0.0310(13) Uani 1 1 d . . .
H26 H 0.9334 0.3351 1.1074 0.037 Uiso 1 1 calc R . .
C27 C 0.9179(3) 0.2679(3) 1.0335(2) 0.0280(12) Uani 1 1 d . . .
C28 C 0.8757(3) 0.2145(3) 1.0028(2) 0.0324(13) Uani 1 1 d . . .
H28 H 0.8860 0.1917 0.9689 0.039 Uiso 1 1 calc R . .
C29 C 0.8179(3) 0.1946(3) 1.0224(2) 0.0305(13) Uani 1 1 d . . .
H29 H 0.7897 0.1582 1.0016 0.037 Uiso 1 1 calc R . .
C30 C 1.0078(3) 0.2540(3) 0.9748(2) 0.0294(13) Uani 1 1 d . . .
H30 H 0.9991 0.2055 0.9639 0.035 Uiso 1 1 calc R . .
C31 C 1.0511(3) 0.3618(3) 0.9838(2) 0.0325(13) Uani 1 1 d . . .
H31 H 1.0785 0.4013 0.9798 0.039 Uiso 1 1 calc R . .
C32 C 1.0015(3) 0.3618(3) 1.0163(2) 0.0355(14) Uani 1 1 d . . .
H32 H 0.9888 0.4007 1.0380 0.043 Uiso 1 1 calc R . .
C33 C 0.5115(4) 0.0264(4) 0.8778(3) 0.0505(19) Uani 1 1 d . . .
C34 C 0.5756(4) 0.0705(3) 0.8814(2) 0.0396(16) Uani 1 1 d . . .
C35 C 0.6342(4) 0.0335(4) 0.8769(3) 0.056(2) Uani 1 1 d . . .
H35 H 0.6316 -0.0164 0.8698 0.067 Uiso 1 1 calc R . .
C36 C 0.6972(4) 0.0683(4) 0.8827(3) 0.0496(18) Uani 1 1 d . A .
C37 C 0.7584(5) 0.0210(4) 0.8777(4) 0.092(3) Uani 1 1 d D . .
C38 C 0.8359(3) 0.3646(4) 0.8746(3) 0.0422(16) Uani 1 1 d . . .
C39 C 0.7802(3) 0.3446(3) 0.9085(2) 0.0316(13) Uani 1 1 d . . .
C40 C 0.7733(3) 0.3895(3) 0.9579(2) 0.0331(13) Uani 1 1 d . . .
H40 H 0.8019 0.4294 0.9685 0.040 Uiso 1 1 calc R . .
C41 C 0.7242(3) 0.3748(3) 0.9911(2) 0.0298(13) Uani 1 1 d . . .
C42 C 0.7212(3) 0.4249(3) 1.0455(2) 0.0389(15) Uani 1 1 d . . .
C43 C 0.5927(4) 0.4716(4) 0.8186(3) 0.0471(17) Uani 1 1 d . . .
C44 C 0.5815(3) 0.4043(3) 0.8563(2) 0.0337(14) Uani 1 1 d . . .
C45 C 0.5368(3) 0.4099(3) 0.8956(2) 0.0377(15) Uani 1 1 d . . .
H45 H 0.5165 0.4545 0.9001 0.045 Uiso 1 1 calc R . .
C46 C 0.5223(3) 0.3494(3) 0.9279(2) 0.0332(13) Uani 1 1 d . . .
C47 C 0.4705(4) 0.3599(4) 0.9678(3) 0.0468(17) Uani 1 1 d . . .
C48 C 0.9364(4) 0.2679(5) 0.7346(3) 0.058(2) Uani 1 1 d . . .
C49 C 0.9953(3) 0.3010(4) 0.7830(2) 0.0386(15) Uani 1 1 d . . .
C50 C 0.9972(3) 0.3766(4) 0.7889(2) 0.0420(16) Uani 1 1 d . . .
H50 H 0.9617 0.4046 0.7665 0.050 Uiso 1 1 calc R . .
C51 C 1.0522(3) 0.4103(3) 0.8280(2) 0.0349(14) Uani 1 1 d . . .
C52 C 1.0536(4) 0.4937(4) 0.8318(3) 0.0498(17) Uani 1 1 d . . .
C53 C 1.0529(5) 0.0320(4) 0.9298(3) 0.082(3) Uani 1 1 d D . .
C54 C 1.0915(4) 0.0859(4) 0.8985(3) 0.0457(17) Uani 1 1 d . B .
C55 C 1.1282(4) 0.0586(4) 0.8578(3) 0.054(2) Uani 1 1 d . . .
H55 H 1.1315 0.0084 0.8537 0.065 Uiso 1 1 calc R B .
C56 C 1.1604(3) 0.1044(3) 0.8228(3) 0.0385(15) Uani 1 1 d . B .
C57 C 1.1975(4) 0.0678(4) 0.7773(4) 0.058(2) Uani 1 1 d . . .
C58 C 1.3343(4) 0.1341(4) 0.9881(3) 0.0557(19) Uani 1 1 d . . .
C59 C 1.2828(3) 0.1959(3) 0.9842(2) 0.0350(14) Uani 1 1 d . . .
C60 C 1.3011(3) 0.2570(3) 1.0202(2) 0.0363(14) Uani 1 1 d . . .
H60 H 1.3434 0.2586 1.0475 0.044 Uiso 1 1 calc R . .
C61 C 1.2571(3) 0.3167(3) 1.0164(2) 0.0272(12) Uani 1 1 d . . .
C62 C 1.2816(3) 0.3792(3) 1.0613(2) 0.0380(15) Uani 1 1 d . . .

loop_
_atom_site_aniso_label
_atom_site_aniso_U_11
_atom_site_aniso_U_22
_atom_site_aniso_U_33
_atom_site_aniso_U_23
_atom_site_aniso_U_13
_atom_site_aniso_U_12
Gd1 0.02570(16) 0.02416(16) 0.02160(13) -0.00351(9) 0.00925(10) -0.00117(11)
Gd2 0.02341(15) 0.02525(16) 0.02311(13) -0.00136(10) 0.01046(10) -0.00220(11)
F1 0.062(3) 0.062(3) 0.089(3) 0.012(2) -0.002(2) -0.033(2)
F2 0.127(5) 0.041(3) 0.071(3) -0.020(2) 0.031(3) -0.037(3)
F3 0.114(4) 0.080(3) 0.047(2) -0.011(2) 0.033(2) -0.058(3)
F4' 0.080(8) 0.065(7) 0.102(8) 0.008(5) 0.035(6) 0.044(5)
F5' 0.094(8) 0.093(8) 0.150(8) -0.004(7) 0.024(7) 0.049(6)
F6' 0.071(8) 0.093(8) 0.141(8) 0.013(6) 0.066(6) 0.021(6)
F4 0.078(8) 0.068(7) 0.064(6) 0.017(4) 0.014(5) 0.052(5)
F5 0.107(9) 0.132(10) 0.175(10) -0.001(8) 0.057(8) 0.043(7)
F6 0.091(8) 0.096(8) 0.098(7) 0.010(5) 0.063(6) 0.031(6)
F7 0.052(3) 0.075(3) 0.075(3) 0.011(2) 0.041(2) 0.009(2)
F8 0.060(3) 0.100(4) 0.058(2) -0.024(2) 0.026(2) -0.049(3)
F9 0.048(3) 0.090(3) 0.0362(18) 0.0170(18) 0.0095(17) -0.015(2)
F10 0.076(3) 0.054(2) 0.0285(17) -0.0092(15) 0.0159(17) 0.006(2)
F11 0.088(4) 0.070(3) 0.076(3) -0.045(2) 0.036(2) -0.042(3)
F12 0.073(3) 0.062(3) 0.059(2) -0.0204(19) 0.001(2) 0.037(2)
F13 0.063(3) 0.052(3) 0.076(3) 0.012(2) 0.005(2) -0.022(2)
F14 0.089(3) 0.050(3) 0.0393(19) 0.0100(16) 0.0007(19) -0.021(2)
F15 0.106(4) 0.032(2) 0.087(3) 0.014(2) 0.034(3) 0.019(2)
F16 0.080(3) 0.139(4) 0.035(2) 0.010(2) 0.023(2) 0.061(3)
F17 0.071(3) 0.074(3) 0.082(3) 0.015(2) 0.037(2) 0.043(3)
F18 0.056(3) 0.092(4) 0.095(3) -0.001(3) 0.048(3) -0.004(3)
F19 0.046(3) 0.286(9) 0.069(3) -0.102(4) 0.013(2) -0.020(4)
F20 0.064(4) 0.117(5) 0.113(4) -0.006(3) -0.021(3) -0.041(3)
F21 0.039(3) 0.132(5) 0.083(3) -0.015(3) -0.014(2) 0.008(3)
F22 0.074(4) 0.058(3) 0.122(4) 0.023(3) -0.002(3) 0.035(3)
F23 0.148(5) 0.044(3) 0.078(3) -0.006(2) 0.044(3) 0.017(3)
F24 0.081(4) 0.045(3) 0.116(4) 0.025(2) 0.037(3) 0.002(2)
F25' 0.119(9) 0.115(9) 0.099(7) 0.041(6) 0.045(6) -0.027(7)
F26' 0.075(7) 0.101(7) 0.135(8) 0.024(6) 0.067(6) -0.031(6)
F27' 0.130(10) 0.078(8) 0.126(9) -0.015(6) 0.063(7) -0.047(7)
F25 0.123(9) 0.075(7) 0.107(7) 0.006(5) 0.089(7) -0.024(7)
F26 0.085(7) 0.131(9) 0.136(8) 0.036(7) 0.032(6) -0.045(7)
F27 0.088(7) 0.038(5) 0.091(7) 0.018(4) 0.028(5) -0.013(5)
F28 0.192(6) 0.081(4) 0.041(2) -0.001(2) 0.027(3) 0.074(4)
F29 0.056(3) 0.041(2) 0.058(2) -0.0084(16) 0.0156(19) 0.0070(19)
F30 0.188(7) 0.056(3) 0.251(7) -0.070(4) 0.191(6) -0.050(4)
F31 0.067(4) 0.080(4) 0.130(4) -0.011(3) -0.027(3) 0.036(3)
F32 0.116(5) 0.104(4) 0.127(4) 0.032(3) 0.082(4) 0.065(4)
F33 0.080(4) 0.037(3) 0.107(3) 0.008(2) 0.010(3) 0.018(2)
F34 0.088(4) 0.084(3) 0.068(3) -0.030(2) 0.043(2) -0.063(3)
F35 0.087(3) 0.060(3) 0.0285(17) -0.0024(16) 0.0029(18) -0.010(2)
F36 0.075(3) 0.044(3) 0.067(2) -0.0249(19) -0.006(2) 0.007(2)
O1 0.031(2) 0.038(2) 0.0207(17) -0.0034(15) 0.0102(15) -0.0045(18)
O2 0.051(3) 0.056(3) 0.039(2) 0.011(2) 0.015(2) 0.002(2)
O3 0.032(2) 0.035(2) 0.0220(17) -0.0005(14) 0.0088(15) 0.0013(18)
O4 0.032(3) 0.119(5) 0.027(2) -0.003(2) 0.0026(18) -0.011(3)
O5 0.039(2) 0.025(2) 0.0310(18) -0.0016(15) 0.0113(16) -0.0087(18)
O6 0.042(3) 0.036(3) 0.037(2) -0.0031(17) 0.0145(18) 0.010(2)
O7 0.028(2) 0.039(2) 0.0291(18) -0.0090(16) 0.0090(16) -0.0071(19)
O8 0.033(2) 0.028(2) 0.0270(18) -0.0062(15) 0.0070(16) -0.0028(18)
O9 0.038(3) 0.032(2) 0.0301(19) -0.0021(16) 0.0106(17) -0.0056(19)
O10 0.025(2) 0.033(2) 0.0314(18) -0.0007(15) 0.0101(15) 0.0016(18)
O11 0.030(2) 0.046(3) 0.0311(19) -0.0044(17) 0.0035(17) -0.003(2)
O12 0.028(2) 0.033(2) 0.0282(18) 0.0043(15) 0.0095(16) 0.0020(18)
O13 0.038(3) 0.032(3) 0.052(2) -0.0023(18) 0.026(2) -0.009(2)
O14 0.037(2) 0.024(2) 0.037(2) -0.0065(15) 0.0179(17) -0.0031(18)
O15 0.035(2) 0.027(2) 0.0351(19) 0.0015(16) 0.0037(17) 0.0031(18)
O16 0.025(2) 0.031(2) 0.0248(17) -0.0028(14) 0.0063(15) -0.0023(17)
N1 0.028(3) 0.032(3) 0.024(2) -0.0044(18) 0.0097(19) -0.007(2)
N2 0.028(3) 0.039(3) 0.025(2) 0.0021(19) 0.0100(19) -0.002(2)
N3 0.030(3) 0.025(3) 0.030(2) 0.0000(18) 0.0136(19) -0.001(2)
N4 0.024(3) 0.027(3) 0.024(2) -0.0021(17) 0.0121(18) -0.003(2)
N5 0.025(3) 0.034(3) 0.023(2) 0.0015(18) 0.0069(18) 0.004(2)
N6 0.031(3) 0.071(4) 0.021(2) -0.003(2) 0.008(2) -0.007(3)
N7 0.024(3) 0.038(3) 0.025(2) -0.0026(18) 0.0093(18) 0.000(2)
N8 0.022(3) 0.038(3) 0.028(2) -0.0025(19) 0.0111(19) -0.001(2)
C1 0.031(3) 0.028(3) 0.025(2) -0.002(2) 0.010(2) -0.007(3)
C2 0.029(3) 0.049(4) 0.025(3) -0.008(2) 0.014(2) 0.002(3)
C3 0.027(3) 0.064(5) 0.037(3) -0.008(3) 0.013(3) 0.002(3)
C4 0.037(4) 0.049(4) 0.035(3) -0.013(3) 0.013(3) -0.003(3)
C5 0.034(4) 0.050(4) 0.026(3) -0.006(2) 0.014(2) -0.005(3)
C6 0.043(4) 0.051(4) 0.049(3) 0.000(3) 0.020(3) -0.019(3)
C7 0.049(4) 0.067(5) 0.030(3) -0.001(3) 0.023(3) -0.003(4)
C8 0.027(3) 0.029(3) 0.024(2) 0.000(2) 0.006(2) -0.003(3)
C9 0.034(4) 0.033(3) 0.032(3) 0.003(2) 0.015(2) -0.003(3)
C10 0.036(4) 0.029(3) 0.040(3) 0.010(2) 0.015(3) 0.008(3)
C11 0.023(3) 0.027(3) 0.031(3) 0.001(2) 0.010(2) -0.004(2)
C12 0.028(3) 0.024(3) 0.029(3) 0.005(2) 0.012(2) -0.002(2)
C13 0.026(3) 0.028(3) 0.029(3) 0.000(2) 0.009(2) -0.002(2)
C14 0.024(3) 0.023(3) 0.025(2) -0.001(2) 0.010(2) -0.006(2)
C15 0.031(3) 0.026(3) 0.035(3) -0.006(2) 0.014(2) -0.003(3)
C16 0.036(4) 0.024(3) 0.040(3) -0.002(2) 0.012(3) -0.005(3)
C17 0.022(3) 0.040(4) 0.028(3) 0.002(2) 0.003(2) 0.004(3)
C18 0.027(3) 0.035(3) 0.030(3) 0.004(2) 0.009(2) -0.001(3)
C19 0.048(5) 0.042(4) 0.073(4) 0.026(3) 0.025(4) 0.007(3)
C20 0.027(3) 0.045(4) 0.029(3) 0.002(2) 0.009(2) -0.007(3)
C21 0.026(3) 0.076(5) 0.025(3) -0.005(3) 0.007(2) -0.009(3)
C22 0.035(4) 0.078(6) 0.061(4) -0.032(4) 0.017(3) -0.009(4)
C23 0.041(4) 0.137(8) 0.027(3) 0.012(4) 0.013(3) -0.021(5)
C24 0.025(3) 0.036(3) 0.024(2) 0.003(2) 0.007(2) 0.007(3)
C25 0.026(3) 0.048(4) 0.023(2) 0.002(2) 0.007(2) 0.007(3)
C26 0.026(3) 0.038(4) 0.030(3) -0.003(2) 0.009(2) 0.000(3)
C27 0.022(3) 0.035(3) 0.029(3) 0.002(2) 0.008(2) 0.004(3)
C28 0.030(3) 0.041(4) 0.030(3) -0.001(2) 0.014(2) 0.005(3)
C29 0.024(3) 0.034(4) 0.032(3) -0.001(2) 0.006(2) 0.003(3)
C30 0.022(3) 0.042(4) 0.027(3) -0.003(2) 0.011(2) -0.001(3)
C31 0.033(4) 0.035(4) 0.032(3) 0.001(2) 0.013(2) -0.001(3)
C32 0.035(4) 0.037(4) 0.037(3) -0.005(2) 0.014(3) -0.003(3)
C33 0.076(6) 0.034(4) 0.041(3) 0.000(3) 0.012(3) -0.020(4)
C34 0.056(5) 0.035(4) 0.027(3) -0.002(2) 0.009(3) -0.018(3)
C35 0.091(7) 0.027(4) 0.055(4) -0.010(3) 0.027(4) 0.002(4)
C36 0.068(5) 0.037(4) 0.048(4) -0.003(3) 0.022(3) 0.020(4)
C37 0.124(10) 0.031(5) 0.133(9) -0.012(5) 0.054(8) 0.019(6)
C38 0.043(4) 0.050(4) 0.036(3) -0.003(3) 0.013(3) -0.009(3)
C39 0.026(3) 0.039(4) 0.028(3) 0.001(2) 0.001(2) 0.001(3)
C40 0.033(4) 0.030(3) 0.035(3) -0.001(2) 0.005(2) -0.005(3)
C41 0.029(3) 0.027(3) 0.031(3) -0.002(2) 0.001(2) 0.003(3)
C42 0.046(4) 0.033(4) 0.037(3) -0.007(2) 0.008(3) 0.000(3)
C43 0.057(5) 0.033(4) 0.046(4) 0.003(3) 0.001(3) -0.001(3)
C44 0.044(4) 0.020(3) 0.033(3) -0.001(2) 0.000(3) -0.005(3)
C45 0.045(4) 0.033(4) 0.036(3) 0.000(2) 0.011(3) 0.010(3)
C46 0.030(3) 0.041(4) 0.027(3) -0.002(2) 0.004(2) 0.012(3)
C47 0.051(5) 0.049(4) 0.043(3) 0.004(3) 0.017(3) 0.012(4)
C48 0.031(4) 0.092(7) 0.047(4) -0.011(4) -0.003(3) -0.005(4)
C49 0.029(4) 0.060(5) 0.030(3) -0.011(3) 0.013(3) -0.004(3)
C50 0.033(4) 0.060(5) 0.034(3) 0.004(3) 0.010(3) 0.011(3)
C51 0.035(4) 0.040(4) 0.035(3) 0.004(2) 0.019(3) 0.010(3)
C52 0.047(5) 0.048(5) 0.055(4) 0.006(3) 0.014(3) 0.012(4)
C53 0.144(11) 0.039(5) 0.083(6) -0.008(4) 0.065(7) -0.020(6)
C54 0.054(5) 0.033(4) 0.055(4) -0.001(3) 0.022(3) -0.016(3)
C55 0.084(6) 0.025(4) 0.065(4) -0.008(3) 0.042(4) -0.012(4)
C56 0.041(4) 0.036(4) 0.041(3) -0.013(3) 0.015(3) -0.005(3)
C57 0.082(6) 0.024(4) 0.079(5) -0.014(3) 0.042(5) -0.006(4)
C58 0.054(5) 0.044(5) 0.067(4) 0.007(3) 0.010(4) 0.016(4)
C59 0.034(4) 0.038(4) 0.035(3) 0.009(2) 0.012(3) 0.004(3)
C60 0.022(3) 0.045(4) 0.040(3) 0.003(3) 0.002(2) 0.000(3)
C61 0.024(3) 0.031(3) 0.029(3) 0.001(2) 0.010(2) -0.009(3)
C62 0.040(4) 0.042(4) 0.034(3) 0.001(3) 0.010(3) -0.010(3)

loop_
_atom_type_symbol
_atom_type_description
_atom_type_scat_dispersion_real
_atom_type_scat_dispersion_imag
_atom_type_scat_source
C C 0.0033 0.0016 'International Tables Vol C Tables 4.2.6.8 and 6.1.1.4'
H H 0.0000 0.0000 'International Tables Vol C Tables 4.2.6.8 and 6.1.1.4'
N N 0.0061 0.0033 'International Tables Vol C Tables 4.2.6.8 and 6.1.1.4'
O O 0.0106 0.0060 'International Tables Vol C Tables 4.2.6.8 and 6.1.1.4'
F F 0.0171 0.0103 'International Tables Vol C Tables 4.2.6.8 and 6.1.1.4'
Gd Gd -0.1653 3.9035 'International Tables Vol C Tables 4.2.6.8 and 6.1.1.4'

loop_
_geom_angle_atom_site_label_1
_geom_angle_atom_site_label_2
_geom_angle_atom_site_label_3
_geom_angle
_geom_angle_site_symmetry_1
_geom_angle_site_symmetry_3
_geom_angle_publ_flag
O1 Gd1 O3 132.61(13) . . ?
O1 Gd1 O10 108.67(12) . . ?
O3 Gd1 O10 91.88(12) . . ?
O1 Gd1 O5 70.50(12) . . ?
O3 Gd1 O5 73.54(12) . . ?
O10 Gd1 O5 77.01(13) . . ?
O1 Gd1 O7 90.94(12) . . ?
O3 Gd1 O7 104.91(13) . . ?
O10 Gd1 O7 134.00(13) . . ?
O5 Gd1 O7 148.62(13) . . ?
O1 Gd1 O6 72.19(13) . . ?
O3 Gd1 O6 68.97(12) . . ?
O10 Gd1 O6 148.78(14) . . ?
O5 Gd1 O6 74.03(14) . . ?
O7 Gd1 O6 76.29(14) . . ?
O1 Gd1 O9 75.73(12) . . ?
O3 Gd1 O9 151.45(12) . . ?
O10 Gd1 O9 72.05(13) . . ?
O5 Gd1 O9 122.95(13) . . ?
O7 Gd1 O9 73.37(13) . . ?
O6 Gd1 O9 134.89(12) . . ?
O1 Gd1 O8 152.80(12) . . ?
O3 Gd1 O8 73.55(12) . . ?
O10 Gd1 O8 72.36(13) . . ?
O5 Gd1 O8 133.62(12) . . ?
O7 Gd1 O8 72.06(12) . . ?
O6 Gd1 O8 121.59(13) . . ?
O9 Gd1 O8 79.04(12) . . ?
O13 Gd2 O12 137.80(14) . . ?
O13 Gd2 O15 75.10(14) . . ?
O12 Gd2 O15 145.09(13) . . ?
O13 Gd2 O14 73.81(13) . . ?
O12 Gd2 O14 121.39(12) . . ?
O15 Gd2 O14 71.74(12) . . ?
O13 Gd2 O16 116.93(13) . . ?
O12 Gd2 O16 80.50(12) . . ?
O15 Gd2 O16 71.19(13) . . ?
O14 Gd2 O16 136.40(13) . . ?
O13 Gd2 O11 77.75(14) . . ?
O12 Gd2 O11 70.73(13) . . ?
O15 Gd2 O11 141.20(13) . . ?
O14 Gd2 O11 74.41(13) . . ?
O16 Gd2 O11 147.12(13) . . ?
O13 Gd2 N4 144.32(14) . 1_655 ?
O12 Gd2 N4 74.73(13) . 1_655 ?
O15 Gd2 N4 78.80(13) . 1_655 ?
O14 Gd2 N4 75.18(13) . 1_655 ?
O16 Gd2 N4 75.85(12) . 1_655 ?
O11 Gd2 N4 110.20(13) . 1_655 ?
O13 Gd2 N8 73.74(14) . . ?
O12 Gd2 N8 75.93(13) . . ?
O15 Gd2 N8 113.28(13) . . ?
O14 Gd2 N8 144.27(14) . . ?
O16 Gd2 N8 73.15(13) . . ?
O11 Gd2 N8 84.47(13) . . ?
N4 Gd2 N8 140.11(14) 1_655 . ?
N1 O1 Gd1 137.0(3) . . ?
N5 O3 Gd1 137.8(3) . . ?
C34 O5 Gd1 133.7(4) . . ?
C36 O6 Gd1 133.0(4) . . ?
C39 O7 Gd1 134.0(4) . . ?
C41 O8 Gd1 134.2(3) . . ?
C44 O9 Gd1 131.9(3) . . ?
C46 O10 Gd1 132.8(4) . . ?
C49 O11 Gd2 135.8(4) . . ?
C51 O12 Gd2 136.2(4) . . ?
C54 O13 Gd2 132.9(4) . . ?
C56 O14 Gd2 131.3(3) . . ?
C59 O15 Gd2 135.5(4) . . ?
C61 O16 Gd2 134.3(3) . . ?
O1 N1 C1 126.0(4) . . ?
O1 N1 C2 120.1(4) . . ?
C1 N1 C2 113.2(4) . . ?
O2 N2 C1 126.5(5) . . ?
O2 N2 C5 122.2(4) . . ?
C1 N2 C5 110.7(4) . . ?
C14 N3 C16 107.1(4) . . ?
C14 N3 C11 126.9(4) . . ?
C16 N3 C11 126.0(5) . . ?
C14 N4 C15 105.3(4) . . ?
C14 N4 Gd2 129.2(3) . 1_455 ?
C15 N4 Gd2 125.4(3) . 1_455 ?
O3 N5 C17 126.4(4) . . ?
O3 N5 C18 119.4(4) . . ?
C17 N5 C18 113.1(4) . . ?
O4 N6 C17 125.6(5) . . ?
O4 N6 C21 121.7(4) . . ?
C17 N6 C21 112.0(4) . . ?
C30 N7 C32 106.7(4) . . ?
C30 N7 C27 126.7(5) . . ?
C32 N7 C27 126.5(5) . . ?
C30 N8 C31 105.8(4) . . ?
C30 N8 Gd2 129.7(4) . . ?
C31 N8 Gd2 124.5(3) . . ?
N1 C1 N2 107.1(5) . . ?
N1 C1 C8 126.7(4) . . ?
N2 C1 C8 126.0(5) . . ?
N1 C2 C3 110.7(4) . . ?
N1 C2 C4 105.6(5) . . ?
C3 C2 C4 110.7(5) . . ?
N1 C2 C5 98.0(4) . . ?
C3 C2 C5 116.3(5) . . ?
C4 C2 C5 114.3(4) . . ?
C2 C3 H3A 109.5 . . ?
C2 C3 H3B 109.5 . . ?
H3A C3 H3B 109.5 . . ?
C2 C3 H3C 109.5 . . ?
H3A C3 H3C 109.5 . . ?
H3B C3 H3C 109.5 . . ?
C2 C4 H4A 109.5 . . ?
C2 C4 H4B 109.5 . . ?
H4A C4 H4B 109.5 . . ?
C2 C4 H4C 109.5 . . ?
H4A C4 H4C 109.5 . . ?
H4B C4 H4C 109.5 . . ?
N2 C5 C7 111.1(4) . . ?
N2 C5 C6 106.4(5) . . ?
C7 C5 C6 110.7(5) . . ?
N2 C5 C2 100.0(4) . . ?
C7 C5 C2 115.2(5) . . ?
C6 C5 C2 112.5(5) . . ?
C5 C6 H6A 109.5 . . ?
C5 C6 H6B 109.5 . . ?
H6A C6 H6B 109.5 . . ?
C5 C6 H6C 109.5 . . ?
H6A C6 H6C 109.5 . . ?
H6B C6 H6C 109.5 . . ?
C5 C7 H7A 109.5 . . ?
C5 C7 H7B 109.5 . . ?
H7A C7 H7B 109.5 . . ?
C5 C7 H7C 109.5 . . ?
H7A C7 H7C 109.5 . . ?
H7B C7 H7C 109.5 . . ?
C9 C8 C13 120.2(5) . . ?
C9 C8 C1 120.6(5) . . ?
C13 C8 C1 119.0(5) . . ?
C10 C9 C8 119.9(5) . . ?
C10 C9 H9 120.0 . . ?
C8 C9 H9 120.0 . . ?
C9 C10 C11 119.7(5) . . ?
C9 C10 H10 120.2 . . ?
C11 C10 H10 120.2 . . ?
C12 C11 C10 120.9(5) . . ?
C12 C11 N3 119.8(4) . . ?
C10 C11 N3 119.3(5) . . ?
C11 C12 C13 119.0(5) . . ?
C11 C12 H12 120.5 . . ?
C13 C12 H12 120.5 . . ?
C8 C13 C12 120.2(5) . . ?
C8 C13 H13 119.9 . . ?
C12 C13 H13 119.9 . . ?
N4 C14 N3 111.6(5) . . ?
N4 C14 H14 124.2 . . ?
N3 C14 H14 124.2 . . ?
C16 C15 N4 110.4(5) . . ?
C16 C15 H15 124.8 . . ?
N4 C15 H15 124.8 . . ?
C15 C16 N3 105.6(5) . . ?
C15 C16 H16 127.2 . . ?
N3 C16 H16 127.2 . . ?
N5 C17 N6 106.9(5) . . ?
N5 C17 C24 126.2(4) . . ?
N6 C17 C24 126.9(5) . . ?
C20 C18 N5 110.7(4) . . ?
C20 C18 C19 112.1(5) . . ?
N5 C18 C19 104.4(4) . . ?
C20 C18 C21 115.5(5) . . ?
N5 C18 C21 99.0(4) . . ?
C19 C18 C21 113.7(5) . . ?
C18 C19 H19A 109.5 . . ?
C18 C19 H19B 109.5 . . ?
H19A C19 H19B 109.5 . . ?
C18 C19 H19C 109.5 . . ?
H19A C19 H19C 109.5 . . ?
H19B C19 H19C 109.5 . . ?
C18 C20 H20A 109.5 . . ?
C18 C20 H20B 109.5 . . ?
H20A C20 H20B 109.5 . . ?
C18 C20 H20C 109.5 . . ?
H20A C20 H20C 109.5 . . ?
H20B C20 H20C 109.5 . . ?
N6 C21 C23 109.8(5) . . ?
N6 C21 C22 106.3(5) . . ?
C23 C21 C22 110.9(6) . . ?
N6 C21 C18 100.7(4) . . ?
C23 C21 C18 114.5(6) . . ?
C22 C21 C18 113.7(5) . . ?
C21 C22 H22A 109.5 . . ?
C21 C22 H22B 109.5 . . ?
H22A C22 H22B 109.5 . . ?
C21 C22 H22C 109.5 . . ?
H22A C22 H22C 109.5 . . ?
H22B C22 H22C 109.5 . . ?
C21 C23 H23A 109.5 . . ?
C21 C23 H23B 109.5 . . ?
H23A C23 H23B 109.5 . . ?
C21 C23 H23C 109.5 . . ?
H23A C23 H23C 109.5 . . ?
H23B C23 H23C 109.5 . . ?
C25 C24 C29 119.1(5) . . ?
C25 C24 C17 121.4(5) . . ?
C29 C24 C17 119.5(5) . . ?
C26 C25 C24 119.7(5) . . ?
C26 C25 H25 120.2 . . ?
C24 C25 H25 120.2 . . ?
C25 C26 C27 120.6(5) . . ?
C25 C26 H26 119.7 . . ?
C27 C26 H26 119.7 . . ?
C28 C27 C26 119.9(5) . . ?
C28 C27 N7 120.1(4) . . ?
C26 C27 N7 119.9(5) . . ?
C27 C28 C29 120.3(5) . . ?
C27 C28 H28 119.9 . . ?
C29 C28 H28 119.9 . . ?
C28 C29 C24 120.3(5) . . ?
C28 C29 H29 119.8 . . ?
C24 C29 H29 119.8 . . ?
N8 C30 N7 111.7(5) . . ?
N8 C30 H30 124.1 . . ?
N7 C30 H30 124.1 . . ?
C32 C31 N8 109.7(5) . . ?
C32 C31 H31 125.2 . . ?
N8 C31 H31 125.2 . . ?
C31 C32 N7 106.1(5) . . ?
C31 C32 H32 126.9 . . ?
N7 C32 H32 126.9 . . ?
F1 C33 F3 107.4(6) . . ?
F1 C33 F2 105.2(5) . . ?
F3 C33 F2 105.7(5) . . ?
F1 C33 C34 112.3(5) . . ?
F3 C33 C34 111.2(5) . . ?
F2 C33 C34 114.5(6) . . ?
O5 C34 C35 128.3(6) . . ?
O5 C34 C33 113.8(6) . . ?
C35 C34 C33 117.9(6) . . ?
C34 C35 C36 122.7(6) . . ?
C34 C35 H35 118.6 . . ?
C36 C35 H35 118.6 . . ?
O6 C36 C35 128.3(6) . . ?
O6 C36 C37 114.1(7) . . ?
C35 C36 C37 117.6(7) . . ?
F6' C37 F4 116.9(11) . . ?
F6' C37 F5 69.3(11) . . ?
F4 C37 F5 105.4(12) . . ?
F6' C37 F4' 113.3(11) . . ?
F4 C37 F4' 26.5(8) . . ?
F5 C37 F4' 130.5(12) . . ?
F6' C37 F5' 107.2(13) . . ?
F4 C37 F5' 80.9(10) . . ?
F5 C37 F5' 38.9(9) . . ?
F4' C37 F5' 106.7(10) . . ?
F6' C37 F6 33.7(8) . . ?
F4 C37 F6 106.9(10) . . ?
F5 C37 F6 103.0(12) . . ?
F4' C37 F6 90.5(10) . . ?
F5' C37 F6 139.9(13) . . ?
F6' C37 C36 117.1(9) . . ?
F4 C37 C36 120.1(9) . . ?
F5 C37 C36 116.1(9) . . ?
F4' C37 C36 106.1(9) . . ?
F5' C37 C36 105.7(8) . . ?
F6 C37 C36 103.6(8) . . ?
F7 C38 F8 107.2(6) . . ?
F7 C38 F9 106.2(5) . . ?
F8 C38 F9 107.0(5) . . ?
F7 C38 C39 111.7(5) . . ?
F8 C38 C39 114.4(5) . . ?
F9 C38 C39 110.0(5) . . ?
O7 C39 C40 128.3(5) . . ?
O7 C39 C38 114.4(5) . . ?
C40 C39 C38 117.3(5) . . ?
C41 C40 C39 120.8(5) . . ?
C41 C40 H40 119.6 . . ?
C39 C40 H40 119.6 . . ?
O8 C41 C40 128.1(5) . . ?
O8 C41 C42 114.1(5) . . ?
C40 C41 C42 117.8(5) . . ?
F12 C42 F10 106.5(5) . . ?
F12 C42 F11 108.6(5) . . ?
F10 C42 F11 106.7(5) . . ?
F12 C42 C41 110.6(5) . . ?
F10 C42 C41 110.9(5) . . ?
F11 C42 C41 113.1(5) . . ?
F15 C43 F14 108.4(5) . . ?
F15 C43 F13 106.3(6) . . ?
F14 C43 F13 106.3(6) . . ?
F15 C43 C44 113.8(6) . . ?
F14 C43 C44 111.2(5) . . ?
F13 C43 C44 110.4(5) . . ?
O9 C44 C45 128.3(5) . . ?
O9 C44 C43 113.1(5) . . ?
C45 C44 C43 118.6(6) . . ?
C46 C45 C44 120.4(5) . . ?
C46 C45 H45 119.8 . . ?
C44 C45 H45 119.8 . . ?
O10 C46 C45 128.6(5) . . ?
O10 C46 C47 114.5(5) . . ?
C45 C46 C47 116.9(5) . . ?
F16 C47 F17 108.0(5) . . ?
F16 C47 F18 107.2(6) . . ?
F17 C47 F18 106.3(6) . . ?
F16 C47 C46 110.5(6) . . ?
F17 C47 C46 114.2(5) . . ?
F18 C47 C46 110.4(5) . . ?
F19 C48 F20 109.0(8) . . ?
F19 C48 F21 107.1(6) . . ?
F20 C48 F21 103.4(6) . . ?
F19 C48 C49 111.4(6) . . ?
F20 C48 C49 111.4(6) . . ?
F21 C48 C49 114.1(7) . . ?
O11 C49 C50 127.9(6) . . ?
O11 C49 C48 114.7(6) . . ?
C50 C49 C48 117.4(6) . . ?
C51 C50 C49 120.2(6) . . ?
C51 C50 H50 119.9 . . ?
C49 C50 H50 119.9 . . ?
O12 C51 C50 127.7(6) . . ?
O12 C51 C52 113.6(5) . . ?
C50 C51 C52 118.8(6) . . ?
F23 C52 F24 106.3(6) . . ?
F23 C52 F22 108.5(6) . . ?
F24 C52 F22 106.0(6) . . ?
F23 C52 C51 111.1(5) . . ?
F24 C52 C51 111.1(5) . . ?
F22 C52 C51 113.4(6) . . ?
F27' C53 F25 123.5(11) . . ?
F27' C53 F26' 110.2(11) . . ?
F25 C53 F26' 69.8(9) . . ?
F27' C53 F26 70.0(10) . . ?
F25 C53 F26 114.5(11) . . ?
F26' C53 F26 48.8(8) . . ?
F27' C53 F27 33.4(8) . . ?
F25 C53 F27 104.7(10) . . ?
F26' C53 F27 134.1(10) . . ?
F26 C53 F27 103.0(10) . . ?
F27' C53 F25' 107.3(11) . . ?
F25 C53 F25' 33.5(9) . . ?
F26' C53 F25' 102.9(10) . . ?
F26 C53 F25' 141.7(11) . . ?
F27 C53 F25' 78.3(10) . . ?
F27' C53 C54 117.1(8) . . ?
F25 C53 C54 113.8(8) . . ?
F26' C53 C54 112.2(7) . . ?
F26 C53 C54 108.9(7) . . ?
F27 C53 C54 111.4(8) . . ?
F25' C53 C54 106.0(9) . . ?
O13 C54 C55 128.4(6) . . ?
O13 C54 C53 113.5(6) . . ?
C55 C54 C53 118.0(6) . . ?
C54 C55 C56 122.1(6) . . ?
C54 C55 H55 119.0 . . ?
C56 C55 H55 119.0 . . ?
O14 C56 C55 128.0(5) . . ?
O14 C56 C57 114.5(5) . . ?
C55 C56 C57 117.5(6) . . ?
F30 C57 F29 109.0(7) . . ?
F30 C57 F28 106.9(7) . . ?
F29 C57 F28 105.7(5) . . ?
F30 C57 C56 112.1(5) . . ?
F29 C57 C56 113.2(6) . . ?
F28 C57 C56 109.6(6) . . ?
F32 C58 F31 109.1(7) . . ?
F32 C58 F33 106.1(6) . . ?
F31 C58 F33 105.3(6) . . ?
F32 C58 C59 111.1(5) . . ?
F31 C58 C59 113.7(6) . . ?
F33 C58 C59 111.1(6) . . ?
O15 C59 C60 126.9(6) . . ?
O15 C59 C58 114.4(6) . . ?
C60 C59 C58 118.7(6) . . ?
C59 C60 C61 121.2(5) . . ?
C59 C60 H60 119.4 . . ?
C61 C60 H60 119.4 . . ?
O16 C61 C60 127.9(5) . . ?
O16 C61 C62 116.0(5) . . ?
C60 C61 C62 116.1(5) . . ?
F34 C62 F36 107.9(5) . . ?
F34 C62 F35 107.2(5) . . ?
F36 C62 F35 105.4(5) . . ?
F34 C62 C61 112.1(5) . . ?
F36 C62 C61 112.2(5) . . ?
F35 C62 C61 111.7(5) . . ?

loop_
_geom_bond_atom_site_label_1
_geom_bond_atom_site_label_2
_geom_bond_distance
_geom_bond_site_symmetry_2
_geom_bond_publ_flag
Gd1 O1 2.350(3) . ?
Gd1 O3 2.356(3) . ?
Gd1 O10 2.370(4) . ?
Gd1 O5 2.372(4) . ?
Gd1 O7 2.376(4) . ?
Gd1 O6 2.390(4) . ?
Gd1 O9 2.392(4) . ?
Gd1 O8 2.404(3) . ?
Gd2 O13 2.359(4) . ?
Gd2 O12 2.371(4) . ?
Gd2 O15 2.375(4) . ?
Gd2 O14 2.384(3) . ?
Gd2 O16 2.393(3) . ?
Gd2 O11 2.398(4) . ?
Gd2 N4 2.501(4) 1_655 ?
Gd2 N8 2.516(4) . ?
F1 C33 1.331(8) . ?
F2 C33 1.347(7) . ?
F3 C33 1.332(7) . ?
F4' C37 1.367(9) . ?
F5' C37 1.380(9) . ?
F6' C37 1.301(9) . ?
F4 C37 1.322(9) . ?
F5 C37 1.327(9) . ?
F6 C37 1.395(9) . ?
F7 C38 1.325(7) . ?
F8 C38 1.328(7) . ?
F9 C38 1.339(7) . ?
F10 C42 1.328(6) . ?
F11 C42 1.329(7) . ?
F12 C42 1.322(7) . ?
F13 C43 1.339(8) . ?
F14 C43 1.327(7) . ?
F15 C43 1.315(8) . ?
F16 C47 1.317(7) . ?
F17 C47 1.323(7) . ?
F18 C47 1.329(8) . ?
F19 C48 1.288(8) . ?
F20 C48 1.319(9) . ?
F21 C48 1.328(9) . ?
F22 C52 1.336(8) . ?
F23 C52 1.314(7) . ?
F24 C52 1.333(8) . ?
F25' C53 1.358(9) . ?
F26' C53 1.343(9) . ?
F27' C53 1.309(9) . ?
F25 C53 1.311(9) . ?
F26 C53 1.354(9) . ?
F27 C53 1.357(9) . ?
F28 C57 1.342(9) . ?
F29 C57 1.325(8) . ?
F30 C57 1.276(8) . ?
F31 C58 1.323(8) . ?
F32 C58 1.317(8) . ?
F33 C58 1.332(8) . ?
F34 C62 1.318(7) . ?
F35 C62 1.338(6) . ?
F36 C62 1.323(7) . ?
O1 N1 1.308(5) . ?
O2 N2 1.266(6) . ?
O3 N5 1.309(5) . ?
O4 N6 1.275(6) . ?
O5 C34 1.242(7) . ?
O6 C36 1.237(8) . ?
O7 C39 1.248(7) . ?
O8 C41 1.245(7) . ?
O9 C44 1.259(7) . ?
O10 C46 1.244(6) . ?
O11 C49 1.249(7) . ?
O12 C51 1.264(7) . ?
O13 C54 1.245(7) . ?
O14 C56 1.250(7) . ?
O15 C59 1.253(7) . ?
O16 C61 1.254(6) . ?
N1 C1 1.322(7) . ?
N1 C2 1.510(6) . ?
N2 C1 1.371(6) . ?
N2 C5 1.502(7) . ?
N3 C14 1.351(6) . ?
N3 C16 1.383(7) . ?
N3 C11 1.436(6) . ?
N4 C14 1.311(6) . ?
N4 C15 1.384(7) . ?
N4 Gd2 2.501(4) 1_455 ?
N5 C17 1.342(7) . ?
N5 C18 1.505(7) . ?
N6 C17 1.354(6) . ?
N6 C21 1.509(7) . ?
N7 C30 1.358(6) . ?
N7 C32 1.386(7) . ?
N7 C27 1.420(7) . ?
N8 C30 1.318(7) . ?
N8 C31 1.384(7) . ?
C1 C8 1.471(7) . ?
C2 C3 1.512(8) . ?
C2 C4 1.533(8) . ?
C2 C5 1.551(8) . ?
C3 H3A 0.9600 . ?
C3 H3B 0.9600 . ?
C3 H3C 0.9600 . ?
C4 H4A 0.9600 . ?
C4 H4B 0.9600 . ?
C4 H4C 0.9600 . ?
C5 C7 1.517(7) . ?
C5 C6 1.525(8) . ?
C6 H6A 0.9600 . ?
C6 H6B 0.9600 . ?
C6 H6C 0.9600 . ?
C7 H7A 0.9600 . ?
C7 H7B 0.9600 . ?
C7 H7C 0.9600 . ?
C8 C9 1.384(8) . ?
C8 C13 1.390(7) . ?
C9 C10 1.383(8) . ?
C9 H9 0.9300 . ?
C10 C11 1.394(7) . ?
C10 H10 0.9300 . ?
C11 C12 1.381(7) . ?
C12 C13 1.394(7) . ?
C12 H12 0.9300 . ?
C13 H13 0.9300 . ?
C14 H14 0.9300 . ?
C15 C16 1.346(8) . ?
C15 H15 0.9300 . ?
C16 H16 0.9300 . ?
C17 C24 1.462(7) . ?
C18 C20 1.505(7) . ?
C18 C19 1.517(8) . ?
C18 C21 1.543(8) . ?
C19 H19A 0.9600 . ?
C19 H19B 0.9600 . ?
C19 H19C 0.9600 . ?
C20 H20A 0.9600 . ?
C20 H20B 0.9600 . ?
C20 H20C 0.9600 . ?
C21 C23 1.522(8) . ?
C21 C22 1.523(10) . ?
C22 H22A 0.9600 . ?
C22 H22B 0.9600 . ?
C22 H22C 0.9600 . ?
C23 H23A 0.9600 . ?
C23 H23B 0.9600 . ?
C23 H23C 0.9600 . ?
C24 C25 1.400(8) . ?
C24 C29 1.402(7) . ?
C25 C26 1.386(7) . ?
C25 H25 0.9300 . ?
C26 C27 1.396(7) . ?
C26 H26 0.9300 . ?
C27 C28 1.374(8) . ?
C28 C29 1.387(8) . ?
C28 H28 0.9300 . ?
C29 H29 0.9300 . ?
C30 H30 0.9300 . ?
C31 C32 1.364(8) . ?
C31 H31 0.9300 . ?
C32 H32 0.9300 . ?
C33 C34 1.515(9) . ?
C34 C35 1.389(10) . ?
C35 C36 1.404(10) . ?
C35 H35 0.9300 . ?
C36 C37 1.536(11) . ?
C38 C39 1.537(8) . ?
C39 C40 1.408(7) . ?
C40 C41 1.394(8) . ?
C40 H40 0.9300 . ?
C41 C42 1.535(7) . ?
C43 C44 1.542(8) . ?
C44 C45 1.399(8) . ?
C45 C46 1.392(8) . ?
C45 H45 0.9300 . ?
C46 C47 1.534(8) . ?
C48 C49 1.538(9) . ?
C49 C50 1.394(9) . ?
C50 C51 1.393(8) . ?
C50 H50 0.9300 . ?
C51 C52 1.534(9) . ?
C53 C54 1.526(9) . ?
C54 C55 1.389(9) . ?
C55 C56 1.404(8) . ?
C55 H55 0.9300 . ?
C56 C57 1.545(8) . ?
C58 C59 1.528(9) . ?
C59 C60 1.382(8) . ?
C60 C61 1.402(8) . ?
C60 H60 0.9300 . ?
C61 C62 1.529(8) . ?

loop_
_geom_torsion_atom_site_label_1
_geom_torsion_atom_site_label_2
_geom_torsion_atom_site_label_3
_geom_torsion_atom_site_label_4
_geom_torsion
_geom_torsion_site_symmetry_1
_geom_torsion_site_symmetry_2
_geom_torsion_site_symmetry_3
_geom_torsion_site_symmetry_4
_geom_torsion_publ_flag
O3 Gd1 O1 N1 -168.8(4) . . . . ?
O10 Gd1 O1 N1 80.2(5) . . . . ?
O5 Gd1 O1 N1 148.4(5) . . . . ?
O7 Gd1 O1 N1 -57.4(5) . . . . ?
O6 Gd1 O1 N1 -132.7(5) . . . . ?
O9 Gd1 O1 N1 15.2(4) . . . . ?
O8 Gd1 O1 N1 -7.3(6) . . . . ?
O1 Gd1 O3 N5 -169.6(4) . . . . ?
O10 Gd1 O3 N5 -51.9(5) . . . . ?
O5 Gd1 O3 N5 -127.7(5) . . . . ?
O7 Gd1 O3 N5 84.9(5) . . . . ?
O6 Gd1 O3 N5 153.4(5) . . . . ?
O9 Gd1 O3 N5 2.4(6) . . . . ?
O8 Gd1 O3 N5 19.1(5) . . . . ?
O1 Gd1 O5 C34 74.3(4) . . . . ?
O3 Gd1 O5 C34 -74.3(4) . . . . ?
O10 Gd1 O5 C34 -170.2(5) . . . . ?
O7 Gd1 O5 C34 17.5(6) . . . . ?
O6 Gd1 O5 C34 -2.0(4) . . . . ?
O9 Gd1 O5 C34 131.6(4) . . . . ?
O8 Gd1 O5 C34 -120.7(4) . . . . ?
O1 Gd1 O6 C36 -73.7(5) . . . . ?
O3 Gd1 O6 C36 78.6(5) . . . . ?
O10 Gd1 O6 C36 23.1(6) . . . . ?
O5 Gd1 O6 C36 0.5(5) . . . . ?
O7 Gd1 O6 C36 -169.2(5) . . . . ?
O9 Gd1 O6 C36 -120.4(5) . . . . ?
O8 Gd1 O6 C36 132.3(5) . . . . ?
O1 Gd1 O7 C39 141.7(5) . . . . ?
O3 Gd1 O7 C39 -83.5(5) . . . . ?
O10 Gd1 O7 C39 24.2(5) . . . . ?
O5 Gd1 O7 C39 -166.2(4) . . . . ?
O6 Gd1 O7 C39 -146.9(5) . . . . ?
O9 Gd1 O7 C39 66.9(5) . . . . ?
O8 Gd1 O7 C39 -16.7(5) . . . . ?
O1 Gd1 O8 C41 -40.0(6) . . . . ?
O3 Gd1 O8 C41 125.9(5) . . . . ?
O10 Gd1 O8 C41 -136.7(5) . . . . ?
O5 Gd1 O8 C41 172.3(4) . . . . ?
O7 Gd1 O8 C41 13.7(5) . . . . ?
O6 Gd1 O8 C41 74.3(5) . . . . ?
O9 Gd1 O8 C41 -62.2(5) . . . . ?
O1 Gd1 O9 C44 138.5(5) . . . . ?
O3 Gd1 O9 C44 -35.4(6) . . . . ?
O10 Gd1 O9 C44 23.0(5) . . . . ?
O5 Gd1 O9 C44 83.6(5) . . . . ?
O7 Gd1 O9 C44 -126.2(5) . . . . ?
O6 Gd1 O9 C44 -175.9(4) . . . . ?
O8 Gd1 O9 C44 -51.8(5) . . . . ?
O1 Gd1 O10 C46 -91.8(4) . . . . ?
O3 Gd1 O10 C46 131.6(4) . . . . ?
O5 Gd1 O10 C46 -155.7(5) . . . . ?
O7 Gd1 O10 C46 18.7(5) . . . . ?
O6 Gd1 O10 C46 -178.1(4) . . . . ?
O9 Gd1 O10 C46 -24.3(4) . . . . ?
O8 Gd1 O10 C46 59.6(4) . . . . ?
O13 Gd2 O11 C49 139.7(5) . . . . ?
O12 Gd2 O11 C49 -11.8(5) . . . . ?
O15 Gd2 O11 C49 -173.9(5) . . . . ?
O14 Gd2 O11 C49 -143.9(5) . . . . ?
O16 Gd2 O11 C49 18.5(6) . . . . ?
N4 Gd2 O11 C49 -76.6(5) 1_655 . . . ?
N8 Gd2 O11 C49 65.2(5) . . . . ?
O13 Gd2 O12 C51 -31.6(5) . . . . ?
O15 Gd2 O12 C51 172.7(4) . . . . ?
O14 Gd2 O12 C51 69.2(5) . . . . ?
O16 Gd2 O12 C51 -151.5(5) . . . . ?
O11 Gd2 O12 C51 12.3(4) . . . . ?
N4 Gd2 O12 C51 130.7(5) 1_655 . . . ?
N8 Gd2 O12 C51 -76.7(5) . . . . ?
O12 Gd2 O13 C54 135.0(5) . . . . ?
O15 Gd2 O13 C54 -59.1(6) . . . . ?
O14 Gd2 O13 C54 15.8(6) . . . . ?
O16 Gd2 O13 C54 -118.5(6) . . . . ?
O11 Gd2 O13 C54 92.9(6) . . . . ?
N4 Gd2 O13 C54 -14.7(7) 1_655 . . . ?
N8 Gd2 O13 C54 -179.3(6) . . . . ?
O13 Gd2 O14 C56 -19.5(5) . . . . ?
O12 Gd2 O14 C56 -156.1(5) . . . . ?
O15 Gd2 O14 C56 59.8(5) . . . . ?
O16 Gd2 O14 C56 92.8(5) . . . . ?
O11 Gd2 O14 C56 -101.0(5) . . . . ?
N4 Gd2 O14 C56 142.6(5) 1_655 . . . ?
N8 Gd2 O14 C56 -45.0(6) . . . . ?
O13 Gd2 O15 C59 -145.3(5) . . . . ?
O12 Gd2 O15 C59 18.1(6) . . . . ?
O14 Gd2 O15 C59 137.2(5) . . . . ?
O16 Gd2 O15 C59 -19.4(5) . . . . ?
O11 Gd2 O15 C59 167.7(4) . . . . ?
N4 Gd2 O15 C59 59.3(5) 1_655 . . . ?
N8 Gd2 O15 C59 -80.7(5) . . . . ?
O13 Gd2 O16 C61 75.7(5) . . . . ?
O12 Gd2 O16 C61 -145.0(4) . . . . ?
O15 Gd2 O16 C61 14.3(4) . . . . ?
O14 Gd2 O16 C61 -18.9(5) . . . . ?
O11 Gd2 O16 C61 -173.9(4) . . . . ?
N4 Gd2 O16 C61 -68.5(4) 1_655 . . . ?
N8 Gd2 O16 C61 136.9(5) . . . . ?
Gd1 O1 N1 C1 -80.5(6) . . . . ?
Gd1 O1 N1 C2 110.0(5) . . . . ?
Gd1 O3 N5 C17 -82.5(7) . . . . ?
Gd1 O3 N5 C18 110.2(5) . . . . ?
O13 Gd2 N8 C30 -8.6(4) . . . . ?
O12 Gd2 N8 C30 141.7(5) . . . . ?
O15 Gd2 N8 C30 -73.9(5) . . . . ?
O14 Gd2 N8 C30 16.9(6) . . . . ?
O16 Gd2 N8 C30 -134.1(5) . . . . ?
O11 Gd2 N8 C30 70.2(5) . . . . ?
N4 Gd2 N8 C30 -174.6(4) 1_655 . . . ?
O13 Gd2 N8 C31 170.2(4) . . . . ?
O12 Gd2 N8 C31 -39.5(4) . . . . ?
O15 Gd2 N8 C31 104.8(4) . . . . ?
O14 Gd2 N8 C31 -164.4(3) . . . . ?
O16 Gd2 N8 C31 44.6(4) . . . . ?
O11 Gd2 N8 C31 -111.0(4) . . . . ?
N4 Gd2 N8 C31 4.1(5) 1_655 . . . ?
O1 N1 C1 N2 177.9(4) . . . . ?
C2 N1 C1 N2 -12.0(6) . . . . ?
O1 N1 C1 C8 1.4(9) . . . . ?
C2 N1 C1 C8 171.5(5) . . . . ?
O2 N2 C1 N1 178.1(5) . . . . ?
C5 N2 C1 N1 -11.0(6) . . . . ?
O2 N2 C1 C8 -5.4(9) . . . . ?
C5 N2 C1 C8 165.5(5) . . . . ?
O1 N1 C2 C3 -39.0(7) . . . . ?
C1 N1 C2 C3 150.3(5) . . . . ?
O1 N1 C2 C4 80.8(5) . . . . ?
C1 N1 C2 C4 -89.9(5) . . . . ?
O1 N1 C2 C5 -161.1(4) . . . . ?
C1 N1 C2 C5 28.1(6) . . . . ?
O2 N2 C5 C7 -38.8(7) . . . . ?
C1 N2 C5 C7 149.8(5) . . . . ?
O2 N2 C5 C6 81.8(6) . . . . ?
C1 N2 C5 C6 -89.6(5) . . . . ?
O2 N2 C5 C2 -160.9(5) . . . . ?
C1 N2 C5 C2 27.7(5) . . . . ?
N1 C2 C5 N2 -30.3(5) . . . . ?
C3 C2 C5 N2 -148.2(4) . . . . ?
C4 C2 C5 N2 80.9(5) . . . . ?
N1 C2 C5 C7 -149.5(5) . . . . ?
C3 C2 C5 C7 92.7(6) . . . . ?
C4 C2 C5 C7 -38.3(7) . . . . ?
N1 C2 C5 C6 82.2(5) . . . . ?
C3 C2 C5 C6 -35.6(7) . . . . ?
C4 C2 C5 C6 -166.6(5) . . . . ?
N1 C1 C8 C9 145.0(6) . . . . ?
N2 C1 C8 C9 -30.9(8) . . . . ?
N1 C1 C8 C13 -30.7(8) . . . . ?
N2 C1 C8 C13 153.4(5) . . . . ?
C13 C8 C9 C10 1.7(8) . . . . ?
C1 C8 C9 C10 -173.9(5) . . . . ?
C8 C9 C10 C11 0.6(9) . . . . ?
C9 C10 C11 C12 -2.0(8) . . . . ?
C9 C10 C11 N3 177.6(5) . . . . ?
C14 N3 C11 C12 -36.4(8) . . . . ?
C16 N3 C11 C12 144.8(5) . . . . ?
C14 N3 C11 C10 144.1(5) . . . . ?
C16 N3 C11 C10 -34.7(8) . . . . ?
C10 C11 C12 C13 1.0(8) . . . . ?
N3 C11 C12 C13 -178.5(5) . . . . ?
C9 C8 C13 C12 -2.7(8) . . . . ?
C1 C8 C13 C12 173.0(5) . . . . ?
C11 C12 C13 C8 1.3(8) . . . . ?
C15 N4 C14 N3 -0.8(6) . . . . ?
Gd2 N4 C14 N3 -179.7(3) 1_455 . . . ?
C16 N3 C14 N4 0.2(6) . . . . ?
C11 N3 C14 N4 -178.8(5) . . . . ?
C14 N4 C15 C16 1.1(6) . . . . ?
Gd2 N4 C15 C16 180.0(3) 1_455 . . . ?
N4 C15 C16 N3 -0.9(6) . . . . ?
C14 N3 C16 C15 0.4(6) . . . . ?
C11 N3 C16 C15 179.5(5) . . . . ?
O3 N5 C17 N6 178.3(5) . . . . ?
C18 N5 C17 N6 -13.7(6) . . . . ?
O3 N5 C17 C24 -1.8(9) . . . . ?
C18 N5 C17 C24 166.2(5) . . . . ?
O4 N6 C17 N5 -176.8(6) . . . . ?
C21 N6 C17 N5 -6.2(7) . . . . ?
O4 N6 C17 C24 3.3(10) . . . . ?
C21 N6 C17 C24 173.9(6) . . . . ?
O3 N5 C18 C20 -43.0(6) . . . . ?
C17 N5 C18 C20 148.1(5) . . . . ?
O3 N5 C18 C19 77.8(6) . . . . ?
C17 N5 C18 C19 -91.1(6) . . . . ?
O3 N5 C18 C21 -164.7(4) . . . . ?
C17 N5 C18 C21 26.4(6) . . . . ?
O4 N6 C21 C23 -45.9(9) . . . . ?
C17 N6 C21 C23 143.1(6) . . . . ?
O4 N6 C21 C22 74.2(7) . . . . ?
C17 N6 C21 C22 -96.8(6) . . . . ?
O4 N6 C21 C18 -167.0(5) . . . . ?
C17 N6 C21 C18 22.0(7) . . . . ?
C20 C18 C21 N6 -144.4(5) . . . . ?
N5 C18 C21 N6 -26.2(5) . . . . ?
C19 C18 C21 N6 83.9(6) . . . . ?
C20 C18 C21 C23 97.9(6) . . . . ?
N5 C18 C21 C23 -143.9(5) . . . . ?
C19 C18 C21 C23 -33.8(7) . . . . ?
C20 C18 C21 C22 -31.1(7) . . . . ?
N5 C18 C21 C22 87.1(6) . . . . ?
C19 C18 C21 C22 -162.8(5) . . . . ?
N5 C17 C24 C25 154.8(6) . . . . ?
N6 C17 C24 C25 -25.3(9) . . . . ?
N5 C17 C24 C29 -24.9(8) . . . . ?
N6 C17 C24 C29 154.9(6) . . . . ?
C29 C24 C25 C26 4.3(8) . . . . ?
C17 C24 C25 C26 -175.4(5) . . . . ?
C24 C25 C26 C27 -1.4(8) . . . . ?
C25 C26 C27 C28 -2.1(8) . . . . ?
C25 C26 C27 N7 175.4(5) . . . . ?
C30 N7 C27 C28 -26.2(8) . . . . ?
C32 N7 C27 C28 148.9(5) . . . . ?
C30 N7 C27 C26 156.4(5) . . . . ?
C32 N7 C27 C26 -28.5(8) . . . . ?
C26 C27 C28 C29 2.6(8) . . . . ?
N7 C27 C28 C29 -174.8(5) . . . . ?
C27 C28 C29 C24 0.3(8) . . . . ?
C25 C24 C29 C28 -3.8(8) . . . . ?
C17 C24 C29 C28 175.9(5) . . . . ?
C31 N8 C30 N7 0.3(6) . . . . ?
Gd2 N8 C30 N7 179.2(3) . . . . ?
C32 N7 C30 N8 -0.1(6) . . . . ?
C27 N7 C30 N8 175.7(5) . . . . ?
C30 N8 C31 C32 -0.4(6) . . . . ?
Gd2 N8 C31 C32 -179.4(4) . . . . ?
N8 C31 C32 N7 0.3(6) . . . . ?
C30 N7 C32 C31 -0.1(6) . . . . ?
C27 N7 C32 C31 -176.0(5) . . . . ?
Gd1 O5 C34 C35 1.9(9) . . . . ?
Gd1 O5 C34 C33 179.4(3) . . . . ?
F1 C33 C34 O5 45.5(7) . . . . ?
F3 C33 C34 O5 -74.8(7) . . . . ?
F2 C33 C34 O5 165.5(5) . . . . ?
F1 C33 C34 C35 -136.6(6) . . . . ?
F3 C33 C34 C35 103.0(7) . . . . ?
F2 C33 C34 C35 -16.7(8) . . . . ?
O5 C34 C35 C36 0.7(10) . . . . ?
C33 C34 C35 C36 -176.8(6) . . . . ?
Gd1 O6 C36 C35 1.3(10) . . . . ?
Gd1 O6 C36 C37 179.8(4) . . . . ?
C34 C35 C36 O6 -2.3(11) . . . . ?
C34 C35 C36 C37 179.2(6) . . . . ?
O6 C36 C37 F6' -63.9(12) . . . . ?
C35 C36 C37 F6' 114.8(11) . . . . ?
O6 C36 C37 F4 143.9(9) . . . . ?
C35 C36 C37 F4 -37.4(12) . . . . ?
O6 C36 C37 F5 15.1(13) . . . . ?
C35 C36 C37 F5 -166.2(11) . . . . ?
O6 C36 C37 F4' 168.5(8) . . . . ?
C35 C36 C37 F4' -12.8(11) . . . . ?
O6 C36 C37 F5' 55.4(10) . . . . ?
C35 C36 C37 F5' -125.9(10) . . . . ?
O6 C36 C37 F6 -97.0(9) . . . . ?
C35 C36 C37 F6 81.7(10) . . . . ?
Gd1 O7 C39 C40 15.1(9) . . . . ?
Gd1 O7 C39 C38 -165.8(4) . . . . ?
F7 C38 C39 O7 -50.6(7) . . . . ?
F8 C38 C39 O7 -172.5(5) . . . . ?
F9 C38 C39 O7 67.1(7) . . . . ?
F7 C38 C39 C40 128.6(5) . . . . ?
F8 C38 C39 C40 6.7(8) . . . . ?
F9 C38 C39 C40 -113.7(6) . . . . ?
O7 C39 C40 C41 -0.7(9) . . . . ?
C38 C39 C40 C41 -179.7(5) . . . . ?
Gd1 O8 C41 C40 -8.7(9) . . . . ?
Gd1 O8 C41 C42 170.5(3) . . . . ?
C39 C40 C41 O8 -2.5(9) . . . . ?
C39 C40 C41 C42 178.3(5) . . . . ?
O8 C41 C42 F12 -64.4(7) . . . . ?
C40 C41 C42 F12 114.9(6) . . . . ?
O8 C41 C42 F10 53.5(7) . . . . ?
C40 C41 C42 F10 -127.2(6) . . . . ?
O8 C41 C42 F11 173.4(5) . . . . ?
C40 C41 C42 F11 -7.3(8) . . . . ?
Gd1 O9 C44 C45 -17.0(9) . . . . ?
Gd1 O9 C44 C43 164.1(4) . . . . ?
F15 C43 C44 O9 -176.2(5) . . . . ?
F14 C43 C44 O9 61.1(7) . . . . ?
F13 C43 C44 O9 -56.7(7) . . . . ?
F15 C43 C44 C45 4.8(8) . . . . ?
F14 C43 C44 C45 -118.0(6) . . . . ?
F13 C43 C44 C45 124.2(6) . . . . ?
O9 C44 C45 C46 -2.5(10) . . . . ?
C43 C44 C45 C46 176.4(5) . . . . ?
Gd1 O10 C46 C45 19.3(9) . . . . ?
Gd1 O10 C46 C47 -161.5(4) . . . . ?
C44 C45 C46 O10 1.5(10) . . . . ?
C44 C45 C46 C47 -177.6(5) . . . . ?
O10 C46 C47 F16 67.3(7) . . . . ?
C45 C46 C47 F16 -113.4(6) . . . . ?
O10 C46 C47 F17 -170.7(5) . . . . ?
C45 C46 C47 F17 8.6(9) . . . . ?
O10 C46 C47 F18 -51.0(7) . . . . ?
C45 C46 C47 F18 128.2(6) . . . . ?
Gd2 O11 C49 C50 8.8(9) . . . . ?
Gd2 O11 C49 C48 -175.1(4) . . . . ?
F19 C48 C49 O11 -73.8(8) . . . . ?
F20 C48 C49 O11 48.2(8) . . . . ?
F21 C48 C49 O11 164.8(6) . . . . ?
F19 C48 C49 C50 102.7(8) . . . . ?
F20 C48 C49 C50 -135.3(7) . . . . ?
F21 C48 C49 C50 -18.7(9) . . . . ?
O11 C49 C50 C51 1.3(9) . . . . ?
C48 C49 C50 C51 -174.6(5) . . . . ?
Gd2 O12 C51 C50 -9.9(8) . . . . ?
Gd2 O12 C51 C52 171.0(4) . . . . ?
C49 C50 C51 O12 -0.9(9) . . . . ?
C49 C50 C51 C52 178.2(5) . . . . ?
O12 C51 C52 F23 -57.5(7) . . . . ?
C50 C51 C52 F23 123.2(6) . . . . ?
O12 C51 C52 F24 60.6(7) . . . . ?
C50 C51 C52 F24 -118.6(6) . . . . ?
O12 C51 C52 F22 179.9(5) . . . . ?
C50 C51 C52 F22 0.7(8) . . . . ?
Gd2 O13 C54 C55 -8.9(11) . . . . ?
Gd2 O13 C54 C53 172.0(4) . . . . ?
F27' C53 C54 O13 172.7(11) . . . . ?
F25 C53 C54 O13 -32.9(13) . . . . ?
F26' C53 C54 O13 43.9(11) . . . . ?
F26 C53 C54 O13 96.1(11) . . . . ?
F27 C53 C54 O13 -151.0(8) . . . . ?
F25' C53 C54 O13 -67.7(11) . . . . ?
F27' C53 C54 C55 -6.4(14) . . . . ?
F25 C53 C54 C55 147.9(11) . . . . ?
F26' C53 C54 C55 -135.3(10) . . . . ?
F26 C53 C54 C55 -83.0(12) . . . . ?
F27 C53 C54 C55 29.8(11) . . . . ?
F25' C53 C54 C55 113.2(10) . . . . ?
O13 C54 C55 C56 -4.7(12) . . . . ?
C53 C54 C55 C56 174.3(7) . . . . ?
Gd2 O14 C56 C55 17.1(10) . . . . ?
Gd2 O14 C56 C57 -164.9(4) . . . . ?
C54 C55 C56 O14 0.2(12) . . . . ?
C54 C55 C56 C57 -177.8(7) . . . . ?
O14 C56 C57 F30 32.4(10) . . . . ?
C55 C56 C57 F30 -149.3(8) . . . . ?
O14 C56 C57 F29 156.3(6) . . . . ?
C55 C56 C57 F29 -25.5(9) . . . . ?
O14 C56 C57 F28 -86.0(7) . . . . ?
C55 C56 C57 F28 92.2(8) . . . . ?
Gd2 O15 C59 C60 18.1(9) . . . . ?
Gd2 O15 C59 C58 -160.1(4) . . . . ?
F32 C58 C59 O15 70.5(8) . . . . ?
F31 C58 C59 O15 -166.0(6) . . . . ?
F33 C58 C59 O15 -47.4(7) . . . . ?
F32 C58 C59 C60 -107.9(7) . . . . ?
F31 C58 C59 C60 15.6(9) . . . . ?
F33 C58 C59 C60 134.2(6) . . . . ?
O15 C59 C60 C61 -1.1(9) . . . . ?
C58 C59 C60 C61 177.1(5) . . . . ?
Gd2 O16 C61 C60 -8.1(8) . . . . ?
Gd2 O16 C61 C62 171.6(3) . . . . ?
C59 C60 C61 O16 -3.7(9) . . . . ?
C59 C60 C61 C62 176.6(5) . . . . ?
O16 C61 C62 F34 -110.7(6) . . . . ?
C60 C61 C62 F34 69.1(7) . . . . ?
O16 C61 C62 F36 10.9(7) . . . . ?
C60 C61 C62 F36 -169.4(5) . . . . ?
O16 C61 C62 F35 129.0(5) . . . . ?
C60 C61 C62 F35 -51.3(7) . . . . ?
